data_7237638
loop_
_publ_author_name
'Khavasi, Hamid Reza'
'Jelokhani, Elham'

_publ_section_title
;
 A copperohydrogel as a chemosensor for selective detection of oxometalate
 anions in water
;
_journal_issue 12
_journal_name_full 'Journal of Materials Chemistry A'
_journal_page_first 6638
_journal_paper_doi 10.1039/C9TA00912D
_journal_volume 7
_journal_year 2019
_chemical_formula_sum 'C23 H19 Cl2 Cu N3 O2'
_chemical_formula_weight 503.86
_space_group_IT_number 15
_space_group_name_Hall '-C 2yc'
_space_group_name_H-M_alt 'C 1 2/c 1'
_symmetry_cell_setting monoclinic
_symmetry_space_group_name_H-M 'C 1 2/c 1'
_atom_sites_solution_hydrogens geom
_atom_sites_solution_primary direct
_atom_sites_solution_secondary difmap
_audit_creation_method SHELXL-97
_audit_update_record
;
2018-10-12 deposited with the CCDC.	2019-02-25 downloaded from the CCDC.
;
_cell_angle_alpha 90.00
_cell_angle_beta 121.338(9)
_cell_angle_gamma 90.00
_cell_formula_units_Z 8
_cell_length_a 25.287(4)
_cell_length_b 14.2223(18)
_cell_length_c 13.780(2)
_cell_measurement_reflns_used 13804
_cell_measurement_temperature 298(2)
_cell_measurement_theta_max 27.00
_cell_measurement_theta_min 2.76
_cell_volume 4232.8(11)
_computing_cell_refinement 'X-Area 1.31 (Stoe & Cie GmbH, 2005)'
_computing_data_collection 'X-Area 1.31 (Stoe & Cie GmbH, 2005)'
_computing_data_reduction 'X-Area 1.31 (Stoe & Cie GmbH, 2005)'
_computing_molecular_graphics 'ORTEP-3 for Windows (Farrugia, 1997)'
_computing_publication_material 'WinGX (Farrugia, 1999)'
_computing_structure_refinement 'SHELXL-97 (Sheldrick, 1997)'
_computing_structure_solution 'SHELXS-97 (Sheldrick, 1990)'
_diffrn_ambient_temperature 298(2)
_diffrn_detector_area_resol_mean '0.15 mm'
_diffrn_measured_fraction_theta_full 0.998
_diffrn_measured_fraction_theta_max 0.998
_diffrn_measurement_device_type 'STOE IPDS 2T'
_diffrn_measurement_method 'rotation method'
_diffrn_radiation_monochromator graphite
_diffrn_radiation_source 'fine-focus sealed tube'
_diffrn_radiation_type MoK\a
_diffrn_radiation_wavelength 0.71073
_diffrn_reflns_av_R_equivalents 0.0712
_diffrn_reflns_av_sigmaI/netI 0.0601
_diffrn_reflns_limit_h_max 32
_diffrn_reflns_limit_h_min -32
_diffrn_reflns_limit_k_max 18
_diffrn_reflns_limit_k_min -18
_diffrn_reflns_limit_l_max 17
_diffrn_reflns_limit_l_min -17
_diffrn_reflns_number 13804
_diffrn_reflns_theta_full 27.00
_diffrn_reflns_theta_max 27.00
_diffrn_reflns_theta_min 2.76
_diffrn_standards_number 0
_exptl_absorpt_coefficient_mu 1.311
_exptl_absorpt_correction_T_max 0.8021
_exptl_absorpt_correction_T_min 0.5542
_exptl_absorpt_correction_type numerical
_exptl_absorpt_process_details 'shape of crystal determined optically'
_exptl_crystal_colour Green
_exptl_crystal_density_diffrn 1.581
_exptl_crystal_density_method 'not measured'
_exptl_crystal_description Block
_exptl_crystal_F_000 2056
_exptl_crystal_size_max 0.40
_exptl_crystal_size_mid 0.38
_exptl_crystal_size_min 0.37
_refine_diff_density_max 0.808
_refine_diff_density_min -0.839
_refine_diff_density_rms 0.115
_refine_ls_extinction_method none
_refine_ls_goodness_of_fit_ref 1.012
_refine_ls_hydrogen_treatment constr
_refine_ls_matrix_type full
_refine_ls_number_parameters 280
_refine_ls_number_reflns 4619
_refine_ls_number_restraints 0
_refine_ls_restrained_S_all 1.012
_refine_ls_R_factor_all 0.0711
_refine_ls_R_factor_gt 0.0690
_refine_ls_shift/su_max 0.000
_refine_ls_shift/su_mean 0.000
_refine_ls_structure_factor_coef Fsqd
_refine_ls_weighting_details 'calc w=1/[\s^2^(Fo^2^)+(0.0695P)^2^+0.0000P] where P=(Fo^2^+2Fc^2^)/3'
_refine_ls_weighting_scheme calc
_refine_ls_wR_factor_gt 0.1379
_refine_ls_wR_factor_ref 0.1578
_reflns_number_gt 4120
_reflns_number_total 4619
_reflns_threshold_expression >2sigma(I)
_cod_data_source_file c9ta00912d2.cif
_cod_data_source_block 1
_cod_depositor_comments
;
The following automatic conversions were performed:

data item '_symmetry_cell_setting' value 'Monoclinic' was changed to
'monoclinic' in accordance with the
/home/saulius/struct/COD-crude-data/automatic-downloads/DataCite-retrospective/RSC/depositions/lib/dictionaries/cif_core.dic
dictionary named 'cif_core.dic' version 2.4.2 last updated on
2011-04-26.

Automatic conversion script
Id: cif_fix_values 6909 2019-04-08 15:41:33Z antanas 
;
_cod_original_cell_volume 4233.0(10)
_cod_original_sg_symbol_H-M C2/c
_cod_original_formula_sum 'C23 H19 Cl2 Cu1 N3 O2'
_cod_database_code 7237638

loop_
_symmetry_equiv_pos_as_xyz
'x, y, z'
'-x, y, -z+1/2'
'x+1/2, y+1/2, z'
'-x+1/2, y+1/2, -z+1/2'
'-x, -y, -z'
'x, -y, z-1/2'
'-x+1/2, -y+1/2, -z'
'x+1/2, -y+1/2, z-1/2'

loop_
_atom_site_label
_atom_site_type_symbol
_atom_site_fract_x
_atom_site_fract_y
_atom_site_fract_z
_atom_site_U_iso_or_equiv
_atom_site_adp_type
_atom_site_occupancy
_atom_site_symmetry_multiplicity
_atom_site_calc_flag
_atom_site_refinement_flags
C1 C 0.5229(4) 0.9212(5) 0.6248(6) 0.0623(19) Uani 1 1 d .
H1 H 0.4830 0.9450 0.5935 0.075 Uiso 1 1 calc R
C2 C 0.5709(4) 0.9828(5) 0.6564(6) 0.068(2) Uani 1 1 d .
H2 H 0.5638 1.0473 0.6469 0.081 Uiso 1 1 calc R
C3 C 0.6294(4) 0.9478(5) 0.7021(6) 0.0623(19) Uani 1 1 d .
H3 H 0.6624 0.9884 0.7225 0.075 Uiso 1 1 calc R
C4 C 0.6395(3) 0.8524(4) 0.7180(6) 0.0538(17) Uani 1 1 d .
H4 H 0.6792 0.8276 0.7507 0.065 Uiso 1 1 calc R
C5 C 0.5890(3) 0.7947(4) 0.6840(5) 0.0412(14) Uani 1 1 d .
C6 C 0.5936(3) 0.6901(4) 0.6972(5) 0.0366(13) Uani 1 1 d .
C7 C 0.6462(3) 0.6371(4) 0.7532(5) 0.0376(13) Uani 1 1 d .
H7 H 0.6847 0.6663 0.7870 0.045 Uiso 1 1 calc R
C8 C 0.6428(2) 0.5401(4) 0.7604(4) 0.0318(12) Uani 1 1 d .
C9 C 0.5839(2) 0.4998(4) 0.7063(4) 0.0335(12) Uani 1 1 d .
H9 H 0.5796 0.4349 0.7074 0.040 Uiso 1 1 calc R
C10 C 0.5317(2) 0.5565(4) 0.6509(4) 0.0317(12) Uani 1 1 d .
C11 C 0.4661(2) 0.5260(4) 0.5920(4) 0.0318(12) Uani 1 1 d .
C12 C 0.4471(3) 0.4339(4) 0.5795(5) 0.0382(13) Uani 1 1 d .
H12 H 0.4761 0.3856 0.6093 0.046 Uiso 1 1 calc R
C13 C 0.3841(3) 0.4134(5) 0.5222(5) 0.0456(15) Uani 1 1 d .
H13 H 0.3704 0.3516 0.5131 0.055 Uiso 1 1 calc R
C14 C 0.3429(3) 0.4865(5) 0.4795(5) 0.0475(16) Uani 1 1 d .
H14 H 0.3005 0.4751 0.4404 0.057 Uiso 1 1 calc R
C15 C 0.3652(3) 0.5770(4) 0.4952(5) 0.0447(15) Uani 1 1 d .
H15 H 0.3368 0.6262 0.4662 0.054 Uiso 1 1 calc R
C16 C 0.7002(2) 0.4826(4) 0.8269(4) 0.0345(12) Uani 1 1 d .
C17 C 0.7003(2) 0.3865(4) 0.8092(5) 0.0373(13) Uani 1 1 d .
H17 H 0.6644 0.3572 0.7531 0.045 Uiso 1 1 calc R
C18 C 0.7535(3) 0.3338(4) 0.8745(5) 0.0398(14) Uani 1 1 d .
C19 C 0.8067(3) 0.3763(4) 0.9596(5) 0.0402(13) Uani 1 1 d .
C20 C 0.8071(3) 0.4703(4) 0.9788(5) 0.0452(15) Uani 1 1 d .
H20 H 0.8427 0.4990 1.0364 0.054 Uiso 1 1 calc R
C21 C 0.7539(3) 0.5231(4) 0.9120(5) 0.0421(14) Uani 1 1 d .
H21 H 0.7547 0.5874 0.9251 0.051 Uiso 1 1 calc R
C22 C 0.7063(3) 0.1914(5) 0.7751(7) 0.074(2) Uani 1 1 d .
H22A H 0.6927 0.2193 0.7024 0.089 Uiso 1 1 calc R
H22B H 0.6737 0.1954 0.7912 0.089 Uiso 1 1 calc R
H22C H 0.7166 0.1266 0.7741 0.089 Uiso 1 1 calc R
C23 C 0.9144(3) 0.3591(5) 1.1027(6) 0.0610(18) Uani 1 1 d .
H23A H 0.9095 0.3896 1.1597 0.073 Uiso 1 1 calc R
H23B H 0.9272 0.4043 1.0673 0.073 Uiso 1 1 calc R
H23C H 0.9451 0.3106 1.1373 0.073 Uiso 1 1 calc R
N1 N 0.5314(2) 0.8284(3) 0.6376(4) 0.0440(12) Uani 1 1 d .
N2 N 0.5376(2) 0.6501(3) 0.6473(4) 0.0360(11) Uani 1 1 d .
N3 N 0.4250(2) 0.5976(3) 0.5498(4) 0.0379(11) Uani 1 1 d .
O1 O 0.75911(18) 0.2401(3) 0.8602(4) 0.0564(11) Uani 1 1 d .
O2 O 0.85696(18) 0.3186(3) 1.0192(4) 0.0540(11) Uani 1 1 d .
Cu1 Cu 0.46322(3) 0.72815(5) 0.56876(6) 0.0404(2) Uani 1 1 d .
Cl1 Cl 0.38390(9) 0.81172(13) 0.55188(15) 0.0644(5) Uani 1 1 d .
Cl2 Cl 0.44921(6) 0.74675(10) 0.37930(11) 0.0406(3) Uani 1 1 d .

loop_
_atom_site_aniso_label
_atom_site_aniso_U_11
_atom_site_aniso_U_22
_atom_site_aniso_U_33
_atom_site_aniso_U_23
_atom_site_aniso_U_13
_atom_site_aniso_U_12
C1 0.089(5) 0.030(4) 0.047(4) 0.000(3) 0.020(4) 0.011(4)
C2 0.123(7) 0.028(4) 0.050(4) 0.003(3) 0.043(5) 0.004(4)
C3 0.101(6) 0.032(4) 0.058(4) -0.005(3) 0.045(4) -0.018(4)
C4 0.077(5) 0.037(4) 0.058(4) -0.003(3) 0.042(4) -0.012(3)
C5 0.067(4) 0.027(3) 0.034(3) 0.000(2) 0.029(3) -0.008(3)
C6 0.050(4) 0.027(3) 0.037(3) 0.001(2) 0.025(3) 0.001(3)
C7 0.042(3) 0.034(3) 0.038(3) -0.005(2) 0.022(3) -0.005(3)
C8 0.043(3) 0.030(3) 0.030(3) 0.003(2) 0.025(3) 0.003(2)
C9 0.046(3) 0.024(3) 0.038(3) 0.002(2) 0.026(3) 0.007(2)
C10 0.044(3) 0.028(3) 0.033(3) 0.002(2) 0.026(3) 0.006(2)
C11 0.038(3) 0.030(3) 0.032(3) 0.004(2) 0.022(3) 0.006(2)
C12 0.040(3) 0.037(4) 0.040(3) 0.000(2) 0.023(3) 0.007(3)
C13 0.047(4) 0.043(4) 0.050(4) -0.006(3) 0.027(3) -0.002(3)
C14 0.034(3) 0.067(5) 0.045(4) -0.010(3) 0.023(3) -0.007(3)
C15 0.044(4) 0.048(4) 0.044(3) 0.006(3) 0.023(3) 0.014(3)
C16 0.037(3) 0.038(3) 0.031(3) 0.000(2) 0.020(3) 0.001(3)
C17 0.035(3) 0.034(3) 0.040(3) -0.004(2) 0.017(3) -0.003(3)
C18 0.043(3) 0.030(3) 0.048(4) -0.006(3) 0.025(3) -0.002(3)
C19 0.037(3) 0.039(4) 0.043(3) 0.002(3) 0.020(3) 0.008(3)
C20 0.040(3) 0.042(4) 0.047(4) -0.004(3) 0.018(3) -0.007(3)
C21 0.042(4) 0.027(3) 0.052(4) -0.003(3) 0.021(3) 0.000(3)
C22 0.054(4) 0.031(4) 0.104(6) -0.012(4) 0.019(4) 0.003(3)
C23 0.045(4) 0.060(5) 0.064(5) 0.001(4) 0.018(4) 0.005(3)
N1 0.064(3) 0.026(3) 0.034(3) 0.002(2) 0.019(3) 0.009(2)
N2 0.045(3) 0.030(3) 0.034(3) -0.001(2) 0.020(2) 0.004(2)
N3 0.041(3) 0.036(3) 0.039(3) 0.003(2) 0.023(2) 0.008(2)
O1 0.042(2) 0.030(2) 0.070(3) -0.006(2) 0.010(2) 0.0028(19)
O2 0.040(2) 0.043(3) 0.059(3) -0.004(2) 0.012(2) 0.003(2)
Cu1 0.0529(4) 0.0299(4) 0.0386(4) 0.0041(3) 0.0239(3) 0.0114(3)
Cl1 0.0821(12) 0.0570(11) 0.0671(12) 0.0105(8) 0.0478(11) 0.0332(9)
Cl2 0.0463(8) 0.0371(8) 0.0393(7) 0.0010(6) 0.0229(7) 0.0011(6)

loop_
_atom_type_symbol
_atom_type_description
_atom_type_scat_dispersion_real
_atom_type_scat_dispersion_imag
_atom_type_scat_source
C C 0.0033 0.0016 'International Tables Vol C Tables 4.2.6.8 and 6.1.1.4'
H H 0.0000 0.0000 'International Tables Vol C Tables 4.2.6.8 and 6.1.1.4'
N N 0.0061 0.0033 'International Tables Vol C Tables 4.2.6.8 and 6.1.1.4'
O O 0.0106 0.0060 'International Tables Vol C Tables 4.2.6.8 and 6.1.1.4'
Cu Cu 0.3201 1.2651 'International Tables Vol C Tables 4.2.6.8 and 6.1.1.4'
Cl Cl 0.1484 0.1585 'International Tables Vol C Tables 4.2.6.8 and 6.1.1.4'

loop_
_geom_angle_atom_site_label_1
_geom_angle_atom_site_label_2
_geom_angle_atom_site_label_3
_geom_angle
N1 C1 C2 122.3(7)
N1 C1 H1 118.8
C2 C1 H1 118.8
C3 C2 C1 118.8(7)
C3 C2 H2 120.6
C1 C2 H2 120.6
C2 C3 C4 120.0(7)
C2 C3 H3 120.0
C4 C3 H3 120.0
C3 C4 C5 118.0(7)
C3 C4 H4 121.0
C5 C4 H4 121.0
N1 C5 C4 122.4(6)
N1 C5 C6 114.2(5)
C4 C5 C6 123.4(6)
N2 C6 C7 121.1(5)
N2 C6 C5 111.4(5)
C7 C6 C5 127.5(5)
C6 C7 C8 120.7(5)
C6 C7 H7 119.6
C8 C7 H7 119.6
C7 C8 C9 117.2(5)
C7 C8 C16 120.8(5)
C9 C8 C16 122.0(5)
C10 C9 C8 120.0(5)
C10 C9 H9 120.0
C8 C9 H9 120.0
N2 C10 C9 120.3(5)
N2 C10 C11 112.5(5)
C9 C10 C11 127.2(5)
N3 C11 C12 121.5(5)
N3 C11 C10 114.0(5)
C12 C11 C10 124.5(5)
C11 C12 C13 119.5(5)
C11 C12 H12 120.2
C13 C12 H12 120.2
C14 C13 C12 118.5(6)
C14 C13 H13 120.8
C12 C13 H13 120.8
C13 C14 C15 118.9(5)
C13 C14 H14 120.5
C15 C14 H14 120.5
N3 C15 C14 123.3(6)
N3 C15 H15 118.4
C14 C15 H15 118.4
C21 C16 C17 118.1(5)
C21 C16 C8 120.5(5)
C17 C16 C8 121.4(5)
C18 C17 C16 120.5(5)
C18 C17 H17 119.7
C16 C17 H17 119.7
O1 C18 C19 114.9(5)
O1 C18 C17 124.9(5)
C19 C18 C17 120.2(5)
C20 C19 O2 124.1(5)
C20 C19 C18 119.9(5)
O2 C19 C18 115.9(5)
C19 C20 C21 119.7(6)
C19 C20 H20 120.1
C21 C20 H20 120.1
C16 C21 C20 121.6(5)
C16 C21 H21 119.2
C20 C21 H21 119.2
O1 C22 H22A 109.5
O1 C22 H22B 109.5
H22A C22 H22B 109.5
O1 C22 H22C 109.5
H22A C22 H22C 109.5
H22B C22 H22C 109.5
O2 C23 H23A 109.5
O2 C23 H23B 109.5
H23A C23 H23B 109.5
O2 C23 H23C 109.5
H23A C23 H23C 109.5
H23B C23 H23C 109.5
C1 N1 C5 118.5(6)
C1 N1 Cu1 126.0(5)
C5 N1 Cu1 114.6(4)
C6 N2 C10 120.7(5)
C6 N2 Cu1 120.0(4)
C10 N2 Cu1 119.4(4)
C15 N3 C11 118.3(5)
C15 N3 Cu1 126.6(4)
C11 N3 Cu1 114.9(4)
C18 O1 C22 118.2(5)
C19 O2 C23 118.7(5)
N2 Cu1 N3 79.03(18)
N2 Cu1 N1 78.66(19)
N3 Cu1 N1 156.59(18)
N2 Cu1 Cl1 155.68(14)
N3 Cu1 Cl1 97.50(13)
N1 Cu1 Cl1 99.88(15)
N2 Cu1 Cl2 102.42(13)
N3 Cu1 Cl2 99.45(13)
N1 Cu1 Cl2 92.20(13)
Cl1 Cu1 Cl2 101.89(6)

loop_
_geom_bond_atom_site_label_1
_geom_bond_atom_site_label_2
_geom_bond_distance
C1 N1 1.335(8)
C1 C2 1.372(10)
C1 H1 0.9300
C2 C3 1.365(10)
C2 H2 0.9300
C3 C4 1.376(9)
C3 H3 0.9300
C4 C5 1.379(8)
C4 H4 0.9300
C5 N1 1.338(7)
C5 C6 1.497(8)
C6 N2 1.339(7)
C6 C7 1.365(8)
C7 C8 1.390(7)
C7 H7 0.9300
C8 C9 1.396(7)
C8 C16 1.494(7)
C9 C10 1.390(7)
C9 H9 0.9300
C10 N2 1.343(7)
C10 C11 1.481(7)
C11 N3 1.351(7)
C11 C12 1.376(8)
C12 C13 1.391(8)
C12 H12 0.9300
C13 C14 1.369(9)
C13 H13 0.9300
C14 C15 1.377(9)
C14 H14 0.9300
C15 N3 1.325(7)
C15 H15 0.9300
C16 C21 1.377(7)
C16 C17 1.389(8)
C17 C18 1.386(8)
C17 H17 0.9300
C18 O1 1.366(7)
C18 C19 1.382(8)
C19 C20 1.363(8)
C19 O2 1.369(7)
C20 C21 1.389(8)
C20 H20 0.9300
C21 H21 0.9300
C22 O1 1.417(7)
C22 H22A 0.9600
C22 H22B 0.9600
C22 H22C 0.9600
C23 O2 1.423(7)
C23 H23A 0.9600
C23 H23B 0.9600
C23 H23C 0.9600
N1 Cu1 2.050(5)
N2 Cu1 1.954(4)
N3 Cu1 2.047(5)
Cu1 Cl1 2.2370(17)
Cu1 Cl2 2.4596(15)

loop_
_geom_torsion_atom_site_label_1
_geom_torsion_atom_site_label_2
_geom_torsion_atom_site_label_3
_geom_torsion_atom_site_label_4
_geom_torsion
N1 C1 C2 C3 0.2(10)
C1 C2 C3 C4 -1.4(10)
C2 C3 C4 C5 1.5(9)
C3 C4 C5 N1 -0.5(9)
C3 C4 C5 C6 -179.6(5)
N1 C5 C6 N2 7.1(7)
C4 C5 C6 N2 -173.8(5)
N1 C5 C6 C7 -171.6(5)
C4 C5 C6 C7 7.5(9)
N2 C6 C7 C8 -0.3(8)
C5 C6 C7 C8 178.3(5)
C6 C7 C8 C9 1.2(7)
C6 C7 C8 C16 -176.7(5)
C7 C8 C9 C10 -1.7(7)
C16 C8 C9 C10 176.2(4)
C8 C9 C10 N2 1.2(7)
C8 C9 C10 C11 -178.4(5)
N2 C10 C11 N3 -2.4(6)
C9 C10 C11 N3 177.3(5)
N2 C10 C11 C12 177.6(5)
C9 C10 C11 C12 -2.7(8)
N3 C11 C12 C13 0.1(8)
C10 C11 C12 C13 -179.8(5)
C11 C12 C13 C14 0.1(8)
C12 C13 C14 C15 -0.3(8)
C13 C14 C15 N3 0.2(9)
C7 C8 C16 C21 22.5(7)
C9 C8 C16 C21 -155.3(5)
C7 C8 C16 C17 -160.8(5)
C9 C8 C16 C17 21.3(7)
C21 C16 C17 C18 -1.0(8)
C8 C16 C17 C18 -177.7(5)
C16 C17 C18 O1 -176.8(5)
C16 C17 C18 C19 1.2(8)
O1 C18 C19 C20 177.8(5)
C17 C18 C19 C20 -0.4(8)
O1 C18 C19 O2 -1.5(7)
C17 C18 C19 O2 -179.7(5)
O2 C19 C20 C21 178.7(5)
C18 C19 C20 C21 -0.5(9)
C17 C16 C21 C20 0.0(8)
C8 C16 C21 C20 176.8(5)
C19 C20 C21 C16 0.7(9)
C2 C1 N1 C5 0.8(9)
C2 C1 N1 Cu1 -168.2(5)
C4 C5 N1 C1 -0.6(8)
C6 C5 N1 C1 178.5(5)
C4 C5 N1 Cu1 169.6(4)
C6 C5 N1 Cu1 -11.3(6)
C7 C6 N2 C10 -0.2(8)
C5 C6 N2 C10 -179.1(4)
C7 C6 N2 Cu1 179.5(4)
C5 C6 N2 Cu1 0.7(6)
C9 C10 N2 C6 -0.2(7)
C11 C10 N2 C6 179.5(4)
C9 C10 N2 Cu1 180.0(4)
C11 C10 N2 Cu1 -0.3(6)
C14 C15 N3 C11 0.0(8)
C14 C15 N3 Cu1 175.5(4)
C12 C11 N3 C15 -0.2(7)
C10 C11 N3 C15 179.8(4)
C12 C11 N3 Cu1 -176.2(4)
C10 C11 N3 Cu1 3.8(5)
C19 C18 O1 C22 179.5(6)
C17 C18 O1 C22 -2.5(9)
C20 C19 O2 C23 -3.5(8)
C18 C19 O2 C23 175.8(5)
C6 N2 Cu1 N3 -178.0(4)
C10 N2 Cu1 N3 1.8(4)
C6 N2 Cu1 N1 -5.1(4)
C10 N2 Cu1 N1 174.6(4)
C6 N2 Cu1 Cl1 -94.1(5)
C10 N2 Cu1 Cl1 85.7(5)
C6 N2 Cu1 Cl2 84.6(4)
C10 N2 Cu1 Cl2 -95.6(4)
C15 N3 Cu1 N2 -178.7(5)
C11 N3 Cu1 N2 -3.1(3)
C15 N3 Cu1 N1 163.4(5)
C11 N3 Cu1 N1 -21.0(6)
C15 N3 Cu1 Cl1 25.7(5)
C11 N3 Cu1 Cl1 -158.7(3)
C15 N3 Cu1 Cl2 -77.7(4)
C11 N3 Cu1 Cl2 97.8(3)
C1 N1 Cu1 N2 178.4(5)
C5 N1 Cu1 N2 9.1(4)
C1 N1 Cu1 N3 -163.6(5)
C5 N1 Cu1 N3 27.0(7)
C1 N1 Cu1 Cl1 -26.3(5)
C5 N1 Cu1 Cl1 164.4(4)
C1 N1 Cu1 Cl2 76.2(5)
C5 N1 Cu1 Cl2 -93.2(4)
